data_1508375
loop_
_publ_author_name
'Mamat, Constantin'
'Peppel, Tim'
'K\"ockerling, Martin'

_publ_contact_author_address
;
Universit\"at Rostock
Institut f\"ur Chemie
Abt. Anorganische Chemie-Festk\"orperchemie
Albert-Einstein-Str. 3a
D-18059 Rostock
Germany
;
_publ_contact_author_email Martin.Koeckerling@uni-rostock.de
_publ_contact_author_fax '++49 381 6382'
_publ_contact_author_name 'K\"ockerling, Martin'
_publ_contact_author_phone '++49 381 6390'
_publ_section_title
;
 The Molecular Structure of
 1,2:5,6-Di-O-isopropylidene-3-O-toluenesulfonyl-\a-D-glucofuranose
;
_journal_issue 1
_journal_name_full Crystals
_journal_page_first 105
_journal_page_last 109
_journal_paper_doi 10.3390/cryst2010105
_journal_volume 2
_journal_year 2012
_chemical_formula_moiety 'C19 H26 O8 S'
_chemical_formula_sum 'C19 H26 O8 S'
_chemical_formula_weight 414.46
_chemical_name_systematic
;
1,2:5,6-Di-O-isopropylidene-3-O-tosyl-\a-D-glucofuranose 
;
_space_group_IT_number 19
_symmetry_cell_setting orthorhombic
_symmetry_space_group_name_Hall 'P 2ac 2ab'
_symmetry_space_group_name_H-M 'P 21 21 21'
_atom_sites_solution_hydrogens geom
_atom_sites_solution_primary direct
_atom_sites_solution_secondary difmap
_audit_creation_method 'ct.exe (M. K\"ockerling, 1996)'
_cell_angle_alpha 90.00
_cell_angle_beta 90.00
_cell_angle_gamma 90.00
_cell_formula_units_Z 4
_cell_length_a 9.7945(7)
_cell_length_b 10.1945(7)
_cell_length_c 21.306(1)
_cell_measurement_reflns_used 6725
_cell_measurement_temperature 173(2)
_cell_measurement_theta_max 30.39
_cell_measurement_theta_min 2.88
_cell_volume 2127.4(2)
_computing_cell_refinement 'Bruker SMART'
_computing_data_collection 'Bruker SMART'
_computing_data_reduction 'Bruker SAINT'
_computing_molecular_graphics 'Bruker SHELXTL'
_computing_publication_material 'Bruker SHELXTL'
_computing_structure_refinement 'SHELXL-97 (Sheldrick, 1997)'
_computing_structure_solution 'SHELXS-97 (Sheldrick, 1990)'
_diffrn_ambient_temperature 173(2)
_diffrn_measured_fraction_theta_full 0.988
_diffrn_measured_fraction_theta_max 0.988
_diffrn_measurement_device_type 'CCD area detector'
_diffrn_measurement_method 'phi and omega scans'
_diffrn_radiation_monochromator graphite
_diffrn_radiation_source 'fine-focus sealed tube'
_diffrn_radiation_type MoK\a
_diffrn_radiation_wavelength 0.71073
_diffrn_reflns_av_R_equivalents 0.0517
_diffrn_reflns_av_sigmaI/netI 0.0507
_diffrn_reflns_limit_h_max 14
_diffrn_reflns_limit_h_min -13
_diffrn_reflns_limit_k_max 13
_diffrn_reflns_limit_k_min -14
_diffrn_reflns_limit_l_max 17
_diffrn_reflns_limit_l_min -30
_diffrn_reflns_number 18550
_diffrn_reflns_theta_full 30.60
_diffrn_reflns_theta_max 30.60
_diffrn_reflns_theta_min 4.36
_exptl_absorpt_coefficient_mu 0.193
_exptl_absorpt_correction_T_max 0.9810
_exptl_absorpt_correction_T_min 0.8767
_exptl_absorpt_correction_type multi-scan
_exptl_absorpt_process_details 'Bruker-Nonius SADABS'
_exptl_crystal_colour colourless
_exptl_crystal_density_diffrn 1.294
_exptl_crystal_density_method 'not measured'
_exptl_crystal_description plate
_exptl_crystal_F_000 880
_exptl_crystal_size_max 0.70
_exptl_crystal_size_mid 0.22
_exptl_crystal_size_min 0.10
_refine_diff_density_max 0.413
_refine_diff_density_min -0.377
_refine_diff_density_rms 0.066
_refine_ls_abs_structure_details 'Flack H D (1983), Acta Cryst. A39, 876-881'
_refine_ls_abs_structure_Flack 0.00(8)
_refine_ls_extinction_coef 0.004(3)
_refine_ls_extinction_expression Fc^*^=kFc[1+0.001xFc^2^\l^3^/sin(2\q)]^-1/4^
_refine_ls_extinction_method SHELXL
_refine_ls_goodness_of_fit_ref 1.033
_refine_ls_hydrogen_treatment constr
_refine_ls_matrix_type full
_refine_ls_number_parameters 254
_refine_ls_number_reflns 6469
_refine_ls_number_restraints 0
_refine_ls_restrained_S_all 1.033
_refine_ls_R_factor_all 0.0660
_refine_ls_R_factor_gt 0.0509
_refine_ls_shift/su_max 0.000
_refine_ls_shift/su_mean 0.000
_refine_ls_structure_factor_coef Fsqd
_refine_ls_weighting_details 'calc w=1/[\s^2^(Fo^2^)+(0.0691P)^2^+0.5161P] where P=(Fo^2^+2Fc^2^)/3'
_refine_ls_weighting_scheme calc
_refine_ls_wR_factor_gt 0.1228
_refine_ls_wR_factor_ref 0.1346
_reflns_number_gt 5405
_reflns_number_total 6469
_reflns_threshold_expression >2sigma(I)
_cod_data_source_file C19H26O8S_crystals-02-00105-s001_P212121_DC119.cif
_cod_data_source_block MF08CM_chateigner_1508375
_cod_database_code 1508375

loop_
_symmetry_equiv_pos_as_xyz
'x, y, z'
'-x+1/2, -y, z+1/2'
'-x, y+1/2, -z+1/2'
'x+1/2, -y+1/2, -z'

loop_
_atom_site_label
_atom_site_type_symbol
_atom_site_fract_x
_atom_site_fract_y
_atom_site_fract_z
_atom_site_U_iso_or_equiv
_atom_site_adp_type
_atom_site_occupancy
_atom_site_symmetry_multiplicity
_atom_site_calc_flag
_atom_site_refinement_flags
O1 O 0.50196(14) 0.68218(13) 0.29699(7) 0.0351(3) Uani 1 1 d .
C1 C 0.36207(19) 0.66420(16) 0.30945(9) 0.0299(3) Uani 1 1 d .
H1A H 0.3091 0.7464 0.3014 0.036 Uiso 1 1 calc R
C2 C 0.31164(17) 0.55095(17) 0.26777(8) 0.0285(3) Uani 1 1 d .
H2A H 0.2260 0.5722 0.2443 0.034 Uiso 1 1 calc R
C3 C 0.43306(18) 0.52309(16) 0.22490(8) 0.0281(3) Uani 1 1 d .
H3A H 0.4399 0.4286 0.2127 0.034 Uiso 1 1 calc R
C4 C 0.55287(17) 0.56850(16) 0.26450(9) 0.0285(3) Uani 1 1 d .
H4A H 0.5766 0.4988 0.2957 0.034 Uiso 1 1 calc R
C5 C 0.67974(19) 0.60982(18) 0.22977(10) 0.0351(4) Uani 1 1 d .
H5A H 0.6584 0.6829 0.2000 0.042 Uiso 1 1 calc R
C6 C 0.7989(2) 0.6465(3) 0.27105(14) 0.0571(7) Uani 1 1 d .
H6A H 0.8008 0.7422 0.2788 0.069 Uiso 1 1 calc R
H6B H 0.7938 0.6003 0.3119 0.069 Uiso 1 1 calc R
O2 O 0.34272(19) 0.61933(15) 0.37122(7) 0.0462(4) Uani 1 1 d .
O3 O 0.29650(15) 0.44442(12) 0.30980(7) 0.0361(3) Uani 1 1 d .
C7 C 0.2685(2) 0.4985(2) 0.37023(10) 0.0388(4) Uani 1 1 d .
C8 C 0.3266(3) 0.4094(3) 0.41981(13) 0.0656(8) Uani 1 1 d .
H8A H 0.4240 0.3953 0.4117 0.098 Uiso 1 1 calc R
H8B H 0.2788 0.3250 0.4188 0.098 Uiso 1 1 calc R
H8C H 0.3150 0.4499 0.4612 0.098 Uiso 1 1 calc R
C9 C 0.1170(3) 0.5255(3) 0.37751(13) 0.0532(6) Uani 1 1 d .
H9A H 0.0864 0.5836 0.3436 0.080 Uiso 1 1 calc R
H9B H 0.1003 0.5678 0.4181 0.080 Uiso 1 1 calc R
H9C H 0.0664 0.4427 0.3755 0.080 Uiso 1 1 calc R
O4 O 0.73124(13) 0.49969(13) 0.19657(7) 0.0382(3) Uani 1 1 d .
O5 O 0.91374(17) 0.6069(2) 0.23733(11) 0.0674(6) Uani 1 1 d .
C10 C 0.87560(19) 0.5197(2) 0.18930(12) 0.0414(5) Uani 1 1 d .
C11 C 0.9453(3) 0.3935(3) 0.1962(3) 0.119(2) Uani 1 1 d .
H11A H 0.9211 0.3544 0.2367 0.179 Uiso 1 1 calc R
H11B H 1.0443 0.4070 0.1943 0.179 Uiso 1 1 calc R
H11C H 0.9172 0.3346 0.1622 0.179 Uiso 1 1 calc R
C12 C 0.9053(3) 0.5904(6) 0.12808(17) 0.0957(14) Uani 1 1 d .
H12A H 0.8596 0.6759 0.1281 0.144 Uiso 1 1 calc R
H12B H 0.8715 0.5378 0.0929 0.144 Uiso 1 1 calc R
H12C H 1.0040 0.6031 0.1237 0.144 Uiso 1 1 calc R
O6 O 0.42133(16) 0.60996(14) 0.17121(6) 0.0378(3) Uani 1 1 d .
O7 O 0.27210(16) 0.4424(2) 0.12433(8) 0.0562(5) Uani 1 1 d .
O8 O 0.2830(3) 0.6686(2) 0.08362(9) 0.0799(7) Uani 1 1 d .
S1 S 0.34950(6) 0.55728(6) 0.10935(2) 0.04537(15) Uani 1 1 d .
C13 C 0.4873(2) 0.51519(19) 0.06128(8) 0.0337(4) Uani 1 1 d .
C14 C 0.5417(3) 0.6067(2) 0.02010(10) 0.0436(5) Uani 1 1 d .
H14A H 0.5041 0.6925 0.0175 0.052 Uiso 1 1 calc R
C15 C 0.6509(3) 0.5715(3) -0.01701(10) 0.0507(6) Uani 1 1 d .
H15A H 0.6886 0.6339 -0.0452 0.061 Uiso 1 1 calc R
C16 C 0.7066(2) 0.4470(3) -0.01392(10) 0.0487(5) Uani 1 1 d .
C17 C 0.6510(3) 0.3570(2) 0.02757(10) 0.0459(5) Uani 1 1 d .
H17A H 0.6884 0.2712 0.0301 0.055 Uiso 1 1 calc R
C18 C 0.5413(2) 0.3907(2) 0.06549(10) 0.0387(4) Uani 1 1 d .
H18A H 0.5038 0.3287 0.0940 0.046 Uiso 1 1 calc R
C19 C 0.8267(3) 0.4083(5) -0.05383(15) 0.0820(11) Uani 1 1 d .
H19A H 0.8540 0.4827 -0.0801 0.123 Uiso 1 1 calc R
H19B H 0.8011 0.3342 -0.0807 0.123 Uiso 1 1 calc R
H19C H 0.9030 0.3827 -0.0267 0.123 Uiso 1 1 calc R

loop_
_atom_site_aniso_label
_atom_site_aniso_U_11
_atom_site_aniso_U_22
_atom_site_aniso_U_33
_atom_site_aniso_U_23
_atom_site_aniso_U_13
_atom_site_aniso_U_12
O1 0.0292(6) 0.0295(6) 0.0466(8) -0.0111(5) 0.0075(6) -0.0051(5)
C1 0.0268(8) 0.0259(7) 0.0369(8) -0.0032(6) 0.0048(7) 0.0022(6)
C2 0.0228(7) 0.0280(7) 0.0346(8) -0.0043(7) -0.0006(6) -0.0003(6)
C3 0.0279(8) 0.0245(7) 0.0320(8) -0.0021(6) -0.0013(7) 0.0047(6)
C4 0.0226(7) 0.0246(7) 0.0382(8) -0.0034(6) -0.0008(7) 0.0014(6)
C5 0.0263(9) 0.0276(8) 0.0514(11) -0.0070(8) 0.0075(8) 0.0007(6)
C6 0.0311(10) 0.0651(15) 0.0751(17) -0.0316(13) 0.0067(11) -0.0152(10)
O2 0.0594(10) 0.0452(8) 0.0342(7) -0.0068(6) 0.0087(7) -0.0173(8)
O3 0.0373(7) 0.0258(5) 0.0452(7) 0.0003(6) 0.0043(6) -0.0059(5)
C7 0.0386(10) 0.0382(9) 0.0397(10) 0.0045(8) 0.0055(9) -0.0057(8)
C8 0.0670(19) 0.0720(17) 0.0578(15) 0.0268(13) -0.0060(14) -0.0078(14)
C9 0.0432(12) 0.0597(14) 0.0567(14) 0.0076(11) 0.0170(11) -0.0017(10)
O4 0.0191(6) 0.0368(6) 0.0586(9) -0.0156(6) 0.0030(6) 0.0013(5)
O5 0.0247(7) 0.0910(14) 0.0865(14) -0.0396(12) 0.0019(8) -0.0101(9)
C10 0.0192(8) 0.0380(9) 0.0669(13) -0.0073(9) -0.0011(9) 0.0004(7)
C11 0.0286(13) 0.0429(14) 0.286(7) 0.003(2) 0.014(2) 0.0102(10)
C12 0.0382(14) 0.174(4) 0.074(2) 0.021(3) 0.0050(14) -0.019(2)
O6 0.0443(8) 0.0386(7) 0.0304(6) 0.0001(5) 0.0019(6) 0.0087(6)
O7 0.0278(7) 0.0923(13) 0.0487(9) -0.0126(9) -0.0006(6) -0.0121(9)
O8 0.0826(15) 0.1017(16) 0.0553(11) 0.0031(11) -0.0133(10) 0.0607(14)
S1 0.0346(2) 0.0670(3) 0.0345(2) -0.0024(2) -0.0054(2) 0.0196(2)
C13 0.0360(9) 0.0407(9) 0.0243(7) 0.0010(7) -0.0016(7) 0.0029(8)
C14 0.0617(14) 0.0333(9) 0.0358(9) 0.0020(7) -0.0082(10) -0.0047(9)
C15 0.0582(14) 0.0570(13) 0.0369(9) 0.0050(9) 0.0011(10) -0.0251(12)
C16 0.0386(11) 0.0738(15) 0.0338(9) -0.0045(10) 0.0054(8) -0.0061(11)
C17 0.0461(12) 0.0498(12) 0.0419(10) -0.0002(9) 0.0065(10) 0.0114(10)
C18 0.0385(10) 0.0413(9) 0.0364(9) 0.0098(8) 0.0062(8) 0.0064(8)
C19 0.0555(18) 0.134(3) 0.0563(15) -0.0068(18) 0.0233(14) 0.0007(19)

loop_
_atom_type_symbol
_atom_type_description
_atom_type_scat_dispersion_real
_atom_type_scat_dispersion_imag
_atom_type_scat_source
C C 0.0034 0.0017 'International Tables Vol C Tables 4.2.6.8 and 6.1.1.4'
H H 0.0000 0.0000 'International Tables Vol C Tables 4.2.6.8 and 6.1.1.4'
O O 0.0114 0.0062 'International Tables Vol C Tables 4.2.6.8 and 6.1.1.4'
S S 0.1265 0.1256 'International Tables Vol C Tables 4.2.6.8 and 6.1.1.4'

loop_
_geom_angle_atom_site_label_1
_geom_angle_atom_site_label_2
_geom_angle_atom_site_label_3
_geom_angle
C1 O1 C4 108.85(13)
O2 C1 O1 110.49(16)
O2 C1 C2 104.65(14)
O1 C1 C2 107.55(14)
O2 C1 H1A 111.3
O1 C1 H1A 111.3
C2 C1 H1A 111.3
O3 C2 C3 108.51(14)
O3 C2 C1 104.14(14)
C3 C2 C1 103.59(14)
O3 C2 H2A 113.3
C3 C2 H2A 113.3
C1 C2 H2A 113.3
O6 C3 C4 108.26(14)
O6 C3 C2 107.25(13)
C4 C3 C2 102.30(14)
O6 C3 H3A 112.8
C4 C3 H3A 112.8
C2 C3 H3A 112.8
O1 C4 C5 107.27(14)
O1 C4 C3 104.19(13)
C5 C4 C3 116.75(16)
O1 C4 H4A 109.4
C5 C4 H4A 109.4
C3 C4 H4A 109.4
O4 C5 C4 108.46(14)
O4 C5 C6 102.20(16)
C4 C5 C6 114.91(19)
O4 C5 H5A 110.3
C4 C5 H5A 110.3
C6 C5 H5A 110.3
O5 C6 C5 104.61(19)
O5 C6 H6A 110.8
C5 C6 H6A 110.8
O5 C6 H6B 110.8
C5 C6 H6B 110.8
H6A C6 H6B 108.9
C1 O2 C7 109.55(14)
C2 O3 C7 107.14(14)
O3 C7 O2 104.36(15)
O3 C7 C8 109.1(2)
O2 C7 C8 108.5(2)
O3 C7 C9 110.54(19)
O2 C7 C9 109.81(19)
C8 C7 C9 114.1(2)
C7 C8 H8A 109.5
C7 C8 H8B 109.5
H8A C8 H8B 109.5
C7 C8 H8C 109.5
H8A C8 H8C 109.5
H8B C8 H8C 109.5
C7 C9 H9A 109.5
C7 C9 H9B 109.5
H9A C9 H9B 109.5
C7 C9 H9C 109.5
H9A C9 H9C 109.5
H9B C9 H9C 109.5
C5 O4 C10 106.91(14)
C6 O5 C10 110.09(16)
O5 C10 O4 105.83(17)
O5 C10 C11 111.0(3)
O4 C10 C11 108.84(19)
O5 C10 C12 105.9(2)
O4 C10 C12 110.4(2)
C11 C10 C12 114.5(3)
C10 C11 H11A 109.5
C10 C11 H11B 109.5
H11A C11 H11B 109.5
C10 C11 H11C 109.5
H11A C11 H11C 109.5
H11B C11 H11C 109.5
C10 C12 H12A 109.5
C10 C12 H12B 109.5
H12A C12 H12B 109.5
C10 C12 H12C 109.5
H12A C12 H12C 109.5
H12B C12 H12C 109.5
C3 O6 S1 118.89(12)
O8 S1 O7 119.85(15)
O8 S1 O6 104.70(11)
O7 S1 O6 109.04(9)
O8 S1 C13 108.92(12)
O7 S1 C13 109.81(11)
O6 S1 C13 103.14(9)
C18 C13 C14 120.9(2)
C18 C13 S1 118.96(15)
C14 C13 S1 120.12(16)
C15 C14 C13 119.0(2)
C15 C14 H14A 120.5
C13 C14 H14A 120.5
C14 C15 C16 121.2(2)
C14 C15 H15A 119.4
C16 C15 H15A 119.4
C15 C16 C17 118.8(2)
C15 C16 C19 121.5(3)
C17 C16 C19 119.6(3)
C16 C17 C18 120.8(2)
C16 C17 H17A 119.6
C18 C17 H17A 119.6
C13 C18 C17 119.15(19)
C13 C18 H18A 120.4
C17 C18 H18A 120.4
C16 C19 H19A 109.5
C16 C19 H19B 109.5
H19A C19 H19B 109.5
C16 C19 H19C 109.5
H19A C19 H19C 109.5
H19B C19 H19C 109.5

loop_
_geom_bond_atom_site_label_1
_geom_bond_atom_site_label_2
_geom_bond_distance
O1 C1 1.408(2)
O1 C4 1.439(2)
C1 O2 1.406(2)
C1 C2 1.538(2)
C1 H1A 1.0000
C2 O3 1.415(2)
C2 C3 1.526(2)
C2 H2A 1.0000
C3 O6 1.451(2)
C3 C4 1.518(2)
C3 H3A 1.0000
C4 C5 1.506(3)
C4 H4A 1.0000
C5 O4 1.420(2)
C5 C6 1.508(3)
C5 H5A 1.0000
C6 O5 1.394(3)
C6 H6A 0.9900
C6 H6B 0.9900
O2 C7 1.431(3)
O3 C7 1.427(3)
C7 C8 1.505(3)
C7 C9 1.517(3)
C8 H8A 0.9800
C8 H8B 0.9800
C8 H8C 0.9800
C9 H9A 0.9800
C9 H9B 0.9800
C9 H9C 0.9800
O4 C10 1.437(2)
O5 C10 1.406(3)
C10 C11 1.464(3)
C10 C12 1.518(4)
C11 H11A 0.9800
C11 H11B 0.9800
C11 H11C 0.9800
C12 H12A 0.9800
C12 H12B 0.9800
C12 H12C 0.9800
O6 S1 1.5877(15)
O7 S1 1.431(2)
O8 S1 1.418(2)
S1 C13 1.748(2)
C13 C18 1.377(3)
C13 C14 1.387(3)
C14 C15 1.378(4)
C14 H14A 0.9500
C15 C16 1.383(4)
C15 H15A 0.9500
C16 C17 1.386(3)
C16 C19 1.504(4)
C17 C18 1.388(3)
C17 H17A 0.9500
C18 H18A 0.9500
C19 H19A 0.9800
C19 H19B 0.9800
C19 H19C 0.9800

loop_
_cod_related_entry_id
_cod_related_entry_database
_cod_related_entry_code
1 ChemSpider 9233915
